data_2014850
loop_
_publ_author_name
'Raja Dey'
'Vratislav Langer'
'P. Roychowdhury'
'S. Roychowdhury'
'M. G. B. Drew'

_publ_section_title
;
 21-Deoxycortisone (17\a-hydroxy-4-pregnene-3,11,20-trione)
;
_journal_issue 4
_journal_name_full 'Acta Crystallographica Section C'
_journal_page_first o201
_journal_page_last o203
_journal_paper_doi 10.1107/S0108270105003756
_journal_volume 61
_journal_year 2005
_chemical_formula_moiety 'C21 H28 O4'
_chemical_formula_sum 'C21 H28 O4'
_chemical_formula_weight 344.43
_chemical_name_common '21-De-oxy cortisone'
_chemical_name_systematic
;
4-Pregnen-17\a-ol-3,11,20-trione
;
_space_group_IT_number 144
_symmetry_cell_setting trigonal
_symmetry_space_group_name_Hall 'P 31'
_symmetry_space_group_name_H-M 'P 31'
_atom_sites_solution_hydrogens geom
_atom_sites_solution_primary direct
_atom_sites_solution_secondary difmap
_audit_creation_method SHELXL97
_cell_angle_alpha 90.00
_cell_angle_beta 90.00
_cell_angle_gamma 120.00
_cell_formula_units_Z 3
_cell_length_a 7.297(2)
_cell_length_b 7.297(2)
_cell_length_c 30.304(3)
_cell_measurement_reflns_used 50
_cell_measurement_temperature 153.70(10)
_cell_measurement_theta_max 25.67
_cell_measurement_theta_min 3.22
_cell_volume 1397.4(6)
_computing_cell_refinement 'Please provide missing details and reference'
_computing_data_collection 'Please provide missing details and reference'
_computing_data_reduction 'Please provide missing details and reference'
_computing_molecular_graphics 'DIAMOND (Brandenburg, 2004)'
_computing_publication_material 'PLATON (Spek, 2003)'
_computing_structure_refinement 'SHELXL97 (Sheldrick, 1997)'
_computing_structure_solution 'SHELXS97 (Sheldrick, 1997)'
_diffrn_ambient_temperature 153.70(10)
_diffrn_measured_fraction_theta_full 0.996
_diffrn_measured_fraction_theta_max 0.993
_diffrn_measurement_device_type 'MARResearch image plate'
_diffrn_measurement_method \f
_diffrn_radiation_monochromator graphite
_diffrn_radiation_source 'fine-focus sealed tube'
_diffrn_radiation_type MoK\a
_diffrn_radiation_wavelength 0.71073
_diffrn_reflns_av_R_equivalents 0.0589
_diffrn_reflns_av_sigmaI/netI 0.0458
_diffrn_reflns_limit_h_max 8
_diffrn_reflns_limit_h_min -7
_diffrn_reflns_limit_k_max 8
_diffrn_reflns_limit_k_min -8
_diffrn_reflns_limit_l_max 36
_diffrn_reflns_limit_l_min -36
_diffrn_reflns_number 6746
_diffrn_reflns_theta_full 25.00
_diffrn_reflns_theta_max 25.67
_diffrn_reflns_theta_min 3.22
_diffrn_standards_decay_% 0
_diffrn_standards_interval_count 0
_diffrn_standards_interval_time 0
_diffrn_standards_number 0
_exptl_absorpt_coefficient_mu 0.084
_exptl_absorpt_correction_type none
_exptl_crystal_colour brown
_exptl_crystal_density_diffrn 1.228
_exptl_crystal_density_meas 1.25
_exptl_crystal_density_method 'flotation in what'
_exptl_crystal_description pyramid
_exptl_crystal_F_000 558
_exptl_crystal_size_max 0.45
_exptl_crystal_size_mid 0.34
_exptl_crystal_size_min 0.28
_refine_diff_density_max 0.190
_refine_diff_density_min -0.214
_refine_ls_extinction_method none
_refine_ls_goodness_of_fit_ref 1.190
_refine_ls_hydrogen_treatment constr
_refine_ls_matrix_type full
_refine_ls_number_parameters 230
_refine_ls_number_reflns 1755
_refine_ls_number_restraints 1
_refine_ls_restrained_S_all 1.190
_refine_ls_R_factor_all 0.0776
_refine_ls_R_factor_gt 0.0646
_refine_ls_shift/su_max 0.001
_refine_ls_shift/su_mean 0.000
_refine_ls_structure_factor_coef Fsqd
_refine_ls_weighting_details 'calc w = 1/[\s^2^(Fo^2^)+(0.0494P)^2^+0.6658P] where P = (Fo^2^+2Fc^2^)/3'
_refine_ls_weighting_scheme calc
_refine_ls_wR_factor_gt 0.1266
_refine_ls_wR_factor_ref 0.1318
_reflns_number_gt 1531
_reflns_number_total 1755
_reflns_threshold_expression I>2\s(I)
_cod_data_source_file hj1040.cif
_cod_data_source_block I
_cod_depositor_comments
;
 Replacing the "\A" substring with the "\a" substring in the
 _chemical_name_systematic data item value.

 Antanas Vaitkus,
 2017-03-30
;
_cod_database_code 2014850
_cod_database_fobs_code 2014850

loop_
_symmetry_equiv_pos_as_xyz
'x, y, z'
'-y, x-y, z+1/3'
'-x+y, -x, z+2/3'

loop_
_atom_site_label
_atom_site_fract_x
_atom_site_fract_y
_atom_site_fract_z
_atom_site_U_iso_or_equiv
_atom_site_adp_type
_atom_site_calc_flag
_atom_site_refinement_flags
_atom_site_occupancy
_atom_site_disorder_assembly
_atom_site_disorder_group
_atom_site_type_symbol
C1 1.1724(7) 0.6158(8) 0.24317(15) 0.0373(12) Uani d . 1 . . C
H1A 1.3006 0.6659 0.2259 0.045 Uiso calc R 1 . . H
H1B 1.1538 0.7361 0.2491 0.045 Uiso calc R 1 . . H
C2 1.2005(9) 0.5294(9) 0.28696(17) 0.0469(14) Uani d . 1 . . C
H2A 1.2356 0.4197 0.2813 0.056 Uiso calc R 1 . . H
H2B 1.3167 0.6421 0.3032 0.056 Uiso calc R 1 . . H
C3 1.0015(9) 0.4395(8) 0.31435(16) 0.0413(13) Uani d . 1 . . C
O3 1.0046(7) 0.4451(7) 0.35462(12) 0.0609(12) Uani d . 1 . . O
C4 0.8050(9) 0.3342(9) 0.28968(16) 0.0423(13) Uani d . 1 . . C
H4 0.6797 0.2659 0.3057 0.051 Uiso calc R 1 . . H
C5 0.7902(8) 0.3278(7) 0.24532(16) 0.0344(11) Uani d . 1 . . C
C6 0.5831(8) 0.1922(10) 0.22254(17) 0.0512(16) Uani d . 1 . . C
H6A 0.5839 0.0706 0.2098 0.061 Uiso calc R 1 . . H
H6B 0.4706 0.1401 0.2443 0.061 Uiso calc R 1 . . H
C7 0.5358(7) 0.3032(9) 0.18727(17) 0.0408(13) Uani d . 1 . . C
H7A 0.5027 0.4036 0.2008 0.049 Uiso calc R 1 . . H
H7B 0.4112 0.2005 0.1713 0.049 Uiso calc R 1 . . H
C8 0.7159(7) 0.4209(7) 0.15446(15) 0.0289(10) Uani d . 1 . . C
H8 0.7363 0.3176 0.1377 0.035 Uiso calc R 1 . . H
C9 0.9236(7) 0.5692(7) 0.18024(14) 0.0250(9) Uani d . 1 . . C
H9 0.8913 0.6642 0.1971 0.030 Uiso calc R 1 . . H
C10 0.9833(7) 0.4530(7) 0.21558(13) 0.0271(10) Uani d . 1 . . C
C11 1.1005(7) 0.7146(7) 0.14810(15) 0.0289(10) Uani d . 1 . . C
O11 1.2756(5) 0.7335(6) 0.14817(12) 0.0444(9) Uani d . 1 . . O
C12 1.0453(7) 0.8397(7) 0.11543(15) 0.0320(11) Uani d . 1 . . C
H12A 1.1624 0.9184 0.0953 0.038 Uiso calc R 1 . . H
H12B 1.0181 0.9394 0.1312 0.038 Uiso calc R 1 . . H
C13 0.8466(7) 0.6822(7) 0.08943(14) 0.0258(10) Uani d . 1 . . C
C14 0.6663(6) 0.5514(7) 0.12243(14) 0.0263(10) Uani d . 1 . . C
H14 0.6455 0.6520 0.1401 0.032 Uiso calc R 1 . . H
C15 0.4712(7) 0.4336(8) 0.09249(16) 0.0357(11) Uani d . 1 . . C
H15A 0.3425 0.3982 0.1085 0.043 Uiso calc R 1 . . H
H15B 0.4607 0.3046 0.0810 0.043 Uiso calc R 1 . . H
C16 0.5088(7) 0.5906(8) 0.05501(16) 0.0352(11) Uani d . 1 . . C
H16A 0.4066 0.6385 0.0567 0.042 Uiso calc R 1 . . H
H16B 0.4942 0.5236 0.0266 0.042 Uiso calc R 1 . . H
C17 0.7378(7) 0.7812(7) 0.06073(15) 0.0276(10) Uani d . 1 . . C
O17 0.7378(6) 0.9453(6) 0.08679(11) 0.0418(9) Uani d . 1 . . O
H17 0.6488 0.9722 0.0771 0.050 Uiso calc R 1 . . H
C18 0.9021(8) 0.5425(8) 0.06081(16) 0.0352(11) Uani d . 1 . . C
H18A 1.0131 0.6299 0.0406 0.053 Uiso calc R 1 . . H
H18B 0.7792 0.4433 0.0445 0.053 Uiso calc R 1 . . H
H18C 0.9484 0.4671 0.0794 0.053 Uiso calc R 1 . . H
C19 1.0337(9) 0.2900(9) 0.19386(18) 0.0436(13) Uani d . 1 . . C
H19A 1.0690 0.2203 0.2164 0.065 Uiso calc R 1 . . H
H19B 1.1510 0.3621 0.1740 0.065 Uiso calc R 1 . . H
H19C 0.9121 0.1871 0.1778 0.065 Uiso calc R 1 . . H
C20 0.8483(8) 0.8761(8) 0.01662(17) 0.0358(11) Uani d . 1 . . C
O20 0.8095(7) 0.7654(7) -0.01577(12) 0.0586(11) Uani d . 1 . . O
C21 1.0092(10) 1.1076(9) 0.0154(2) 0.0572(15) Uani d . 1 . . C
H21A 1.0839 1.1409 -0.0122 0.086 Uiso calc R 1 . . H
H21B 1.1076 1.1412 0.0392 0.086 Uiso calc R 1 . . H
H21C 0.9392 1.1887 0.0183 0.086 Uiso calc R 1 . . H

loop_
_atom_site_aniso_label
_atom_site_aniso_U_11
_atom_site_aniso_U_22
_atom_site_aniso_U_33
_atom_site_aniso_U_12
_atom_site_aniso_U_13
_atom_site_aniso_U_23
C1 0.029(3) 0.045(3) 0.028(2) 0.011(2) -0.002(2) -0.002(2)
C2 0.041(3) 0.056(3) 0.033(3) 0.017(3) -0.013(2) -0.007(3)
C3 0.056(3) 0.038(3) 0.025(3) 0.019(3) -0.002(2) 0.006(2)
O3 0.071(3) 0.062(3) 0.028(2) 0.017(2) -0.0042(19) -0.0012(18)
C4 0.043(3) 0.048(3) 0.027(2) 0.017(3) 0.009(2) 0.003(2)
C5 0.031(3) 0.032(3) 0.035(2) 0.012(2) 0.002(2) 0.000(2)
C6 0.023(3) 0.060(4) 0.040(3) -0.003(3) 0.002(2) 0.005(3)
C7 0.022(2) 0.051(3) 0.036(3) 0.008(2) -0.002(2) -0.001(2)
C8 0.016(2) 0.028(2) 0.035(2) 0.005(2) -0.0018(19) -0.0048(19)
C9 0.021(2) 0.029(2) 0.023(2) 0.0100(19) -0.0001(17) -0.0045(17)
C10 0.025(2) 0.032(3) 0.020(2) 0.011(2) 0.0025(17) 0.0005(18)
C11 0.019(2) 0.030(2) 0.029(2) 0.006(2) -0.0029(18) -0.0038(19)
O11 0.0204(18) 0.061(3) 0.0440(19) 0.0146(17) 0.0043(15) 0.0150(18)
C12 0.025(2) 0.030(2) 0.031(2) 0.007(2) -0.001(2) 0.001(2)
C13 0.022(2) 0.027(2) 0.027(2) 0.0122(19) -0.0017(18) -0.0032(18)
C14 0.020(2) 0.028(2) 0.028(2) 0.010(2) -0.0019(17) -0.0102(18)
C15 0.024(2) 0.043(3) 0.034(3) 0.012(2) -0.004(2) -0.004(2)
C16 0.029(3) 0.040(3) 0.035(3) 0.015(2) -0.008(2) -0.006(2)
C17 0.030(2) 0.025(2) 0.030(2) 0.016(2) -0.0090(19) -0.0098(19)
O17 0.048(2) 0.039(2) 0.049(2) 0.0294(18) -0.0134(17) -0.0157(17)
C18 0.033(3) 0.040(3) 0.033(3) 0.018(2) 0.005(2) -0.004(2)
C19 0.050(3) 0.054(3) 0.038(3) 0.034(3) 0.001(2) -0.001(2)
C20 0.036(3) 0.035(3) 0.040(3) 0.020(2) -0.011(2) 0.001(2)
O20 0.073(3) 0.056(3) 0.032(2) 0.021(2) -0.0007(19) -0.0066(19)
C21 0.056(4) 0.043(3) 0.062(4) 0.017(3) 0.001(3) 0.008(3)

loop_
_atom_type_symbol
_atom_type_description
_atom_type_scat_dispersion_real
_atom_type_scat_dispersion_imag
_atom_type_scat_source
C C 0.0033 0.0000 'International Tables Vol C Tables 4.2.6.8 and 6.1.1.4'
H H 0.0000 0.0000 'International Tables Vol C Tables 4.2.6.8 and 6.1.1.4'
O O 0.0106 0.0000 'International Tables Vol C Tables 4.2.6.8 and 6.1.1.4'

loop_
_geom_angle_atom_site_label_1
_geom_angle_atom_site_label_2
_geom_angle_atom_site_label_3
_geom_angle
C2 C1 C10 114.0(4)
C2 C1 H1A 108.8
C10 C1 H1A 108.8
C2 C1 H1B 108.8
C10 C1 H1B 108.8
H1A C1 H1B 107.6
C3 C2 C1 111.1(4)
C3 C2 H2A 109.4
C1 C2 H2A 109.4
C3 C2 H2B 109.4
C1 C2 H2B 109.4
H2A C2 H2B 108.0
O3 C3 C4 122.0(5)
O3 C3 C2 122.6(5)
C4 C3 C2 115.4(4)
C5 C4 C3 125.0(5)
C5 C4 H4 117.5
C3 C4 H4 117.5
C4 C5 C6 121.3(5)
C4 C5 C10 122.2(5)
C6 C5 C10 116.5(4)
C7 C6 C5 113.9(5)
C7 C6 H6A 108.8
C5 C6 H6A 108.8
C7 C6 H6B 108.8
C5 C6 H6B 108.8
H6A C6 H6B 107.7
C6 C7 C8 114.0(4)
C6 C7 H7A 108.7
C8 C7 H7A 108.7
C6 C7 H7B 108.7
C8 C7 H7B 108.7
H7A C7 H7B 107.6
C14 C8 C7 111.1(4)
C14 C8 C9 109.7(4)
C7 C8 C9 109.2(4)
C14 C8 H8 109.0
C7 C8 H8 109.0
C9 C8 H8 109.0
C11 C9 C10 116.3(3)
C11 C9 C8 110.5(3)
C10 C9 C8 113.9(4)
C11 C9 H9 105.0
C10 C9 H9 105.0
C8 C9 H9 105.0
C5 C10 C1 110.0(4)
C5 C10 C19 106.9(4)
C1 C10 C19 110.8(4)
C5 C10 C9 107.8(4)
C1 C10 C9 109.9(4)
C19 C10 C9 111.3(4)
O11 C11 C12 120.6(4)
O11 C11 C9 123.3(4)
C12 C11 C9 116.1(4)
C11 C12 C13 108.4(4)
C11 C12 H12A 110.0
C13 C12 H12A 110.0
C11 C12 H12B 110.0
C13 C12 H12B 110.0
H12A C12 H12B 108.4
C12 C13 C18 108.7(4)
C12 C13 C14 108.8(3)
C18 C13 C14 112.4(4)
C12 C13 C17 116.2(4)
C18 C13 C17 110.6(4)
C14 C13 C17 99.9(3)
C8 C14 C15 118.0(4)
C8 C14 C13 113.8(3)
C15 C14 C13 103.2(3)
C8 C14 H14 107.1
C15 C14 H14 107.1
C13 C14 H14 107.1
C14 C15 C16 104.4(4)
C14 C15 H15A 110.9
C16 C15 H15A 110.9
C14 C15 H15B 110.9
C16 C15 H15B 110.9
H15A C15 H15B 108.9
C15 C16 C17 107.1(4)
C15 C16 H16A 110.3
C17 C16 H16A 110.3
C15 C16 H16B 110.3
C17 C16 H16B 110.3
H16A C16 H16B 108.5
O17 C17 C20 108.8(4)
O17 C17 C16 111.0(4)
C20 C17 C16 113.1(4)
O17 C17 C13 106.8(3)
C20 C17 C13 114.6(4)
C16 C17 C13 102.3(3)
C17 O17 H17 109.5
C13 C18 H18A 109.5
C13 C18 H18B 109.5
H18A C18 H18B 109.5
C13 C18 H18C 109.5
H18A C18 H18C 109.5
H18B C18 H18C 109.5
C10 C19 H19A 109.5
C10 C19 H19B 109.5
H19A C19 H19B 109.5
C10 C19 H19C 109.5
H19A C19 H19C 109.5
H19B C19 H19C 109.5
O20 C20 C21 121.4(5)
O20 C20 C17 120.6(4)
C21 C20 C17 118.0(5)
C20 C21 H21A 109.5
C20 C21 H21B 109.5
H21A C21 H21B 109.5
C20 C21 H21C 109.5
H21A C21 H21C 109.5
H21B C21 H21C 109.5

loop_
_geom_bond_atom_site_label_1
_geom_bond_atom_site_label_2
_geom_bond_site_symmetry_2
_geom_bond_distance
_geom_bond_publ_flag
C1 C2 . 1.526(7) ?
C1 C10 . 1.541(6) ?
C1 H1A . 0.9700 ?
C1 H1B . 0.9700 ?
C2 C3 . 1.508(8) ?
C2 H2A . 0.9700 ?
C2 H2B . 0.9700 ?
C3 O3 . 1.221(6) ?
C3 C4 . 1.450(8) ?
C4 C5 . 1.348(7) ?
C4 H4 . 0.9300 ?
C5 C6 . 1.498(7) ?
C5 C10 . 1.531(6) ?
C6 C7 . 1.482(8) ?
C6 H6A . 0.9700 ?
C6 H6B . 0.9700 ?
C7 C8 . 1.525(7) ?
C7 H7A . 0.9700 ?
C7 H7B . 0.9700 ?
C8 C14 . 1.525(6) ?
C8 C9 . 1.561(6) ?
C8 H8 . 0.9800 ?
C9 C11 . 1.540(6) ?
C9 C10 . 1.557(6) ?
C9 H9 . 0.9800 ?
C10 C19 . 1.555(7) ?
C11 O11 . 1.214(6) ?
C11 C12 . 1.531(7) ?
C12 C13 . 1.542(6) ?
C12 H12A . 0.9700 ?
C12 H12B . 0.9700 ?
C13 C18 . 1.539(6) ?
C13 C14 . 1.545(6) ?
C13 C17 . 1.576(6) ?
C14 C15 . 1.538(6) ?
C14 H14 . 0.9800 ?
C15 C16 . 1.537(7) ?
C15 H15A . 0.9700 ?
C15 H15B . 0.9700 ?
C16 C17 . 1.559(6) ?
C16 H16A . 0.9700 ?
C16 H16B . 0.9700 ?
C17 O17 . 1.435(5) ?
C17 C20 . 1.536(7) ?
O17 H17 . 0.8200 ?
C18 H18A . 0.9600 ?
C18 H18B . 0.9600 ?
C18 H18C . 0.9600 ?
C19 H19A . 0.9600 ?
C19 H19B . 0.9600 ?
C19 H19C . 0.9600 ?
C20 O20 . 1.212(6) ?
C20 C21 . 1.500(7) ?
C21 H21A . 0.9600 ?
C21 H21B . 0.9600 ?
C21 H21C . 0.9600 ?

loop_
_geom_hbond_atom_site_label_D
_geom_hbond_atom_site_label_H
_geom_hbond_atom_site_label_A
_geom_hbond_site_symmetry_A
_geom_hbond_distance_DH
_geom_hbond_distance_HA
_geom_hbond_distance_DA
_geom_hbond_angle_DHA
O17 H17 O3 3_674 0.82 2.34 3.094(5) 153.8

loop_
_geom_torsion_atom_site_label_1
_geom_torsion_atom_site_label_2
_geom_torsion_atom_site_label_3
_geom_torsion_atom_site_label_4
_geom_torsion
C10 C1 C2 C3 -55.8(6)
C1 C2 C3 O3 -147.9(5)
C1 C2 C3 C4 35.7(7)
O3 C3 C4 C5 177.8(6)
C2 C3 C4 C5 -5.7(8)
C3 C4 C5 C6 172.0(6)
C3 C4 C5 C10 -6.4(8)
C4 C5 C6 C7 132.4(5)
C10 C5 C6 C7 -49.2(7)
C5 C6 C7 C8 50.0(7)
C6 C7 C8 C14 -173.5(4)
C6 C7 C8 C9 -52.4(6)
C14 C8 C9 C11 -49.6(5)
C7 C8 C9 C11 -171.6(4)
C14 C8 C9 C10 177.3(4)
C7 C8 C9 C10 55.3(5)
C4 C5 C10 C1 -12.6(7)
C6 C5 C10 C1 168.9(5)
C4 C5 C10 C19 107.8(5)
C6 C5 C10 C19 -70.6(6)
C4 C5 C10 C9 -132.4(5)
C6 C5 C10 C9 49.1(6)
C2 C1 C10 C5 43.3(6)
C2 C1 C10 C19 -74.8(5)
C2 C1 C10 C9 161.8(4)
C11 C9 C10 C5 177.0(4)
C8 C9 C10 C5 -52.7(5)
C11 C9 C10 C1 57.1(5)
C8 C9 C10 C1 -172.6(4)
C11 C9 C10 C19 -66.0(5)
C8 C9 C10 C19 64.2(5)
C10 C9 C11 O11 3.3(6)
C8 C9 C11 O11 -128.6(5)
C10 C9 C11 C12 -176.1(4)
C8 C9 C11 C12 52.0(5)
O11 C11 C12 C13 125.0(5)
C9 C11 C12 C13 -55.6(5)
C11 C12 C13 C18 -65.9(5)
C11 C12 C13 C14 56.8(5)
C11 C12 C13 C17 168.5(4)
C7 C8 C14 C15 -61.3(5)
C9 C8 C14 C15 177.9(4)
C7 C8 C14 C13 177.6(4)
C9 C8 C14 C13 56.8(5)
C12 C13 C14 C8 -61.1(5)
C18 C13 C14 C8 59.3(5)
C17 C13 C14 C8 176.6(3)
C12 C13 C14 C15 169.9(4)
C18 C13 C14 C15 -69.6(5)
C17 C13 C14 C15 47.6(4)
C8 C14 C15 C16 -161.1(4)
C13 C14 C15 C16 -34.8(5)
C14 C15 C16 C17 7.7(5)
C15 C16 C17 O17 -92.3(5)
C15 C16 C17 C20 145.2(4)
C15 C16 C17 C13 21.4(5)
C12 C13 C17 O17 -41.9(5)
C18 C13 C17 O17 -166.5(4)
C14 C13 C17 O17 74.9(4)
C12 C13 C17 C20 78.6(5)
C18 C13 C17 C20 -46.0(5)
C14 C13 C17 C20 -164.6(4)
C12 C13 C17 C16 -158.6(4)
C18 C13 C17 C16 76.8(4)
C14 C13 C17 C16 -41.8(4)
O17 C17 C20 O20 -155.5(5)
C16 C17 C20 O20 -31.7(6)
C13 C17 C20 O20 85.1(5)
O17 C17 C20 C21 26.2(6)
C16 C17 C20 C21 150.1(4)
C13 C17 C20 C21 -93.2(5)

loop_
_cod_related_entry_id
_cod_related_entry_database
_cod_related_entry_code
1 ChemSpider 92310
